data_2222399
loop_
_publ_author_name
'Kechout, Habiba'
'Belhouas, Ratiba'
'Bouacida, Sofiane'
'Merazig, Hocine'

_publ_section_title
;
 4-(Carboxymethyl)anilinium chloride
;
_journal_coeditor_code LH2838
_journal_issue 7
_journal_name_full 'Acta Crystallographica Section E'
_journal_page_first o1563
_journal_page_last o1564
_journal_paper_doi 10.1107/S1600536809021849
_journal_volume 65
_journal_year 2009
_chemical_formula_iupac 'C8 H10 N O2 +, Cl -'
_chemical_formula_moiety 'C8 H10 N O2 +, Cl -'
_chemical_formula_sum 'C8 H10 Cl N O2'
_chemical_formula_weight 187.62
_chemical_name_systematic
;
4-(Carboxymethyl)anilinium chloride
;
_space_group_IT_number 14
_symmetry_cell_setting monoclinic
_symmetry_space_group_name_Hall '-P 2yn'
_symmetry_space_group_name_H-M 'P 1 21/n 1'
_atom_sites_solution_hydrogens geom
_atom_sites_solution_primary direct
_atom_sites_solution_secondary difmap
_cell_angle_alpha 90
_cell_angle_beta 95.429(3)
_cell_angle_gamma 90
_cell_formula_units_Z 4
_cell_length_a 4.4982(4)
_cell_length_b 11.0790(11)
_cell_length_c 17.7120(17)
_cell_measurement_reflns_used 3208
_cell_measurement_temperature 100(2)
_cell_measurement_theta_max 27.35
_cell_measurement_theta_min 2.31
_cell_volume 878.73(14)
_computing_cell_refinement 'SAINT (Bruker, 2001)'
_computing_data_collection 'SMART (Bruker, 2001)'
_computing_data_reduction 'SAINT (Bruker, 2001)'
_computing_molecular_graphics 'ORTEP-3 for Windows (Farrugia, 1997) and DIAMOND (Brandenburg & Berndt, 2001)'
_computing_publication_material 'WinGX (Farrugia, 1999)'
_computing_structure_refinement 'SHELXL97 (Sheldrick, 2008)'
_computing_structure_solution 'SIR2002 (Burla <i>et al.</i>,  2005)'
_diffrn_ambient_temperature 100(2)
_diffrn_measured_fraction_theta_full 0.994
_diffrn_measured_fraction_theta_max 0.994
_diffrn_measurement_device_type 'Bruker APEXII'
_diffrn_measurement_method 'CCD rotation images, thin slices'
_diffrn_radiation_monochromator graphite
_diffrn_radiation_type MoK\a
_diffrn_radiation_wavelength 0.71073
_diffrn_reflns_av_R_equivalents 0.0397
_diffrn_reflns_limit_h_max 5
_diffrn_reflns_limit_h_min -5
_diffrn_reflns_limit_k_max 14
_diffrn_reflns_limit_k_min -14
_diffrn_reflns_limit_l_max 22
_diffrn_reflns_limit_l_min -22
_diffrn_reflns_number 7536
_diffrn_reflns_theta_full 27.48
_diffrn_reflns_theta_max 27.48
_diffrn_reflns_theta_min 3.68
_exptl_absorpt_coefficient_mu 0.392
_exptl_absorpt_correction_T_max 0.962
_exptl_absorpt_correction_T_min 0.809
_exptl_absorpt_correction_type multi-scan
_exptl_absorpt_process_details '(SADABS; Bruker, 1998)'
_exptl_crystal_colour White
_exptl_crystal_density_diffrn 1.418
_exptl_crystal_density_method 'not measured'
_exptl_crystal_description stick
_exptl_crystal_F_000 392
_exptl_crystal_size_max 0.44
_exptl_crystal_size_mid 0.12
_exptl_crystal_size_min 0.1
_refine_diff_density_max 0.302
_refine_diff_density_min -0.218
_refine_ls_extinction_method none
_refine_ls_goodness_of_fit_ref 1.031
_refine_ls_hydrogen_treatment constr
_refine_ls_matrix_type full
_refine_ls_number_parameters 113
_refine_ls_number_reflns 2006
_refine_ls_number_restraints 0
_refine_ls_restrained_S_all 1.031
_refine_ls_R_factor_all 0.0375
_refine_ls_R_factor_gt 0.0327
_refine_ls_shift/su_max 0.001
_refine_ls_shift/su_mean 0
_refine_ls_structure_factor_coef Fsqd
_refine_ls_weighting_details 'calc w=1/[\s^2^(Fo^2^)+(0.0283P)^2^+0.5301P] where P=(Fo^2^+2Fc^2^)/3'
_refine_ls_weighting_scheme calc
_refine_ls_wR_factor_gt 0.0766
_refine_ls_wR_factor_ref 0.08
_reflns_number_gt 1785
_reflns_number_total 2006
_reflns_threshold_expression I>2\s(I)
_cod_data_source_file lh2838.cif
_cod_data_source_block I
_cod_original_sg_symbol_H-M 'P 21/n'
_cod_database_code 2222399

loop_
_symmetry_equiv_pos_as_xyz
'x, y, z'
'-x+1/2, y+1/2, -z+1/2'
'-x, -y, -z'
'x-1/2, -y-1/2, z-1/2'

loop_
_atom_site_type_symbol
_atom_site_label
_atom_site_fract_x
_atom_site_fract_y
_atom_site_fract_z
_atom_site_U_iso_or_equiv
_atom_site_adp_type
_atom_site_calc_flag
_atom_site_refinement_flags
_atom_site_occupancy
_atom_site_disorder_assembly
_atom_site_disorder_group
Cl Cl1 0.33999(7) 0.14718(3) 0.035821(18) 0.01567(11) Uani d . 1 . .
O O1 0.7756(3) 0.59938(11) 0.02054(6) 0.0270(3) Uani d . 1 . .
H H1 0.7238 0.6660 0.0040 0.040 Uiso calc R 1 . .
O O2 0.5016(3) 0.65210(10) 0.11399(6) 0.0257(3) Uani d . 1 . .
N N1 0.3016(3) 0.37706(11) 0.40929(7) 0.0145(3) Uani d . 1 . .
H H1A 0.1824 0.3128 0.4051 0.022 Uiso calc R 1 . .
H H1B 0.1969 0.4414 0.4212 0.022 Uiso calc R 1 . .
H H1C 0.4494 0.3642 0.4455 0.022 Uiso calc R 1 . .
C C1 0.4271(3) 0.39836(13) 0.33671(8) 0.0126(3) Uani d . 1 . .
C C2 0.3601(3) 0.32006(13) 0.27659(8) 0.0148(3) Uani d . 1 . .
H H2 0.2377 0.2535 0.2817 0.018 Uiso calc R 1 . .
C C3 0.4804(3) 0.34312(13) 0.20801(8) 0.0155(3) Uani d . 1 . .
H H3 0.4373 0.2911 0.1672 0.019 Uiso calc R 1 . .
C C4 0.6631(3) 0.44257(13) 0.19984(8) 0.0145(3) Uani d . 1 . .
C C5 0.7279(3) 0.51913(14) 0.26215(8) 0.0176(3) Uani d . 1 . .
H H5 0.8524 0.5853 0.2576 0.021 Uiso calc R 1 . .
C C6 0.6098(3) 0.49813(14) 0.33049(8) 0.0166(3) Uani d . 1 . .
H H6 0.6522 0.5499 0.3714 0.020 Uiso calc R 1 . .
C C7 0.7903(3) 0.46817(14) 0.12557(8) 0.0180(3) Uani d . 1 . .
H H7A 0.7456 0.4006 0.0916 0.022 Uiso calc R 1 . .
H H7B 1.0060 0.4744 0.1347 0.022 Uiso calc R 1 . .
C C8 0.6709(3) 0.58249(14) 0.08711(8) 0.0157(3) Uani d . 1 . .

loop_
_atom_site_aniso_label
_atom_site_aniso_U_11
_atom_site_aniso_U_22
_atom_site_aniso_U_33
_atom_site_aniso_U_12
_atom_site_aniso_U_13
_atom_site_aniso_U_23
Cl1 0.01972(19) 0.01379(19) 0.01353(18) 0.00041(13) 0.00178(13) 0.00186(12)
O1 0.0392(7) 0.0206(6) 0.0239(6) 0.0128(5) 0.0181(5) 0.0103(5)
O2 0.0361(7) 0.0226(6) 0.0203(6) 0.0151(5) 0.0123(5) 0.0061(5)
N1 0.0169(6) 0.0146(6) 0.0124(6) -0.0011(5) 0.0034(5) -0.0013(5)
C4 0.0141(6) 0.0146(7) 0.0150(7) 0.0054(5) 0.0026(5) 0.0034(5)
C1 0.0131(6) 0.0142(7) 0.0108(6) 0.0020(5) 0.0025(5) 0.0023(5)
C6 0.0173(7) 0.0163(7) 0.0160(7) -0.0025(6) 0.0003(5) -0.0027(6)
C3 0.0190(7) 0.0138(7) 0.0137(7) 0.0024(6) 0.0011(5) -0.0020(5)
C7 0.0199(7) 0.0173(7) 0.0178(7) 0.0043(6) 0.0071(6) 0.0034(6)
C8 0.0156(7) 0.0161(7) 0.0157(7) 0.0003(6) 0.0034(5) 0.0007(6)
C5 0.0152(7) 0.0173(7) 0.0206(7) -0.0039(6) 0.0032(5) 0.0013(6)
C2 0.0161(6) 0.0123(7) 0.0159(7) -0.0021(6) 0.0014(5) 0.0000(6)

loop_
_atom_type_symbol
_atom_type_description
_atom_type_scat_dispersion_real
_atom_type_scat_dispersion_imag
_atom_type_scat_source
C C 0.0033 0.0016 'International Tables Vol C Tables 4.2.6.8 and 6.1.1.4'
H H 0 0 'International Tables Vol C Tables 4.2.6.8 and 6.1.1.4'
N N 0.0061 0.0033 'International Tables Vol C Tables 4.2.6.8 and 6.1.1.4'
O O 0.0106 0.006 'International Tables Vol C Tables 4.2.6.8 and 6.1.1.4'
Cl Cl 0.1484 0.1585 'International Tables Vol C Tables 4.2.6.8 and 6.1.1.4'

loop_
_geom_angle_atom_site_label_1
_geom_angle_atom_site_label_2
_geom_angle_atom_site_label_3
_geom_angle_site_symmetry_1
_geom_angle_site_symmetry_3
_geom_angle
_geom_angle_publ_flag
C8 O1 H1 . . 109.5 ?
C1 N1 H1A . . 109.5 ?
C1 N1 H1B . . 109.5 ?
H1A N1 H1B . . 109.5 ?
C1 N1 H1C . . 109.5 ?
H1A N1 H1C . . 109.5 ?
H1B N1 H1C . . 109.5 ?
C3 C4 C5 . . 118.62(13) ?
C3 C4 C7 . . 121.06(13) ?
C5 C4 C7 . . 120.33(13) ?
C2 C1 C6 . . 121.69(13) ?
C2 C1 N1 . . 119.89(12) ?
C6 C1 N1 . . 118.42(12) ?
C5 C6 C1 . . 118.77(13) ?
C5 C6 H6 . . 120.6 ?
C1 C6 H6 . . 120.6 ?
C4 C3 C2 . . 121.05(13) ?
C4 C3 H3 . . 119.5 ?
C2 C3 H3 . . 119.5 ?
C4 C7 C8 . . 113.72(12) ?
C4 C7 H7A . . 108.8 ?
C8 C7 H7A . . 108.8 ?
C4 C7 H7B . . 108.8 ?
C8 C7 H7B . . 108.8 ?
H7A C7 H7B . . 107.7 ?
O2 C8 O1 . . 123.32(14) ?
O2 C8 C7 . . 124.41(13) ?
O1 C8 C7 . . 112.27(12) ?
C6 C5 C4 . . 121.20(14) ?
C6 C5 H5 . . 119.4 ?
C4 C5 H5 . . 119.4 ?
C1 C2 C3 . . 118.67(13) ?
C1 C2 H2 . . 120.7 ?
C3 C2 H2 . . 120.7 ?

loop_
_geom_bond_atom_site_label_1
_geom_bond_atom_site_label_2
_geom_bond_site_symmetry_2
_geom_bond_distance
_geom_bond_publ_flag
O1 C8 . 1.3234(17) ?
O1 H1 . 0.8200 ?
O2 C8 . 1.2121(18) ?
N1 C1 . 1.4709(17) ?
N1 H1A . 0.8900 ?
N1 H1B . 0.8900 ?
N1 H1C . 0.8900 ?
C4 C3 . 1.390(2) ?
C4 C5 . 1.401(2) ?
C4 C7 . 1.5100(19) ?
C1 C2 . 1.384(2) ?
C1 C6 . 1.388(2) ?
C6 C5 . 1.387(2) ?
C6 H6 . 0.9300 ?
C3 C2 . 1.399(2) ?
C3 H3 . 0.9300 ?
C7 C8 . 1.512(2) ?
C7 H7A . 0.9700 ?
C7 H7B . 0.9700 ?
C5 H5 . 0.9300 ?
C2 H2 . 0.9300 ?

loop_
_geom_hbond_atom_site_label_D
_geom_hbond_atom_site_label_H
_geom_hbond_atom_site_label_A
_geom_hbond_site_symmetry_A
_geom_hbond_distance_DH
_geom_hbond_distance_HA
_geom_hbond_distance_DA
_geom_hbond_angle_DHA
_geom_hbond_publ_flag
O1 H1 Cl1 3_665 0.8200 2.2000 3.0087(13) 171.00 yes
N1 H1A O2 2_545 0.8900 1.9800 2.8517(17) 167.00 yes
N1 H1B Cl1 2_555 0.8900 2.4100 3.2285(13) 152.00 yes
N1 H1C Cl1 4_666 0.8900 2.2600 3.1516(14) 174.00 yes
C2 H2 O2 2_545 0.9300 2.4900 3.2338(18) 137.00 yes
C3 H3 Cl1 . 0.9300 2.8200 3.7481(15) 175.00 yes

loop_
_geom_torsion_atom_site_label_1
_geom_torsion_atom_site_label_2
_geom_torsion_atom_site_label_3
_geom_torsion_atom_site_label_4
_geom_torsion_site_symmetry_1
_geom_torsion_site_symmetry_2
_geom_torsion_site_symmetry_3
_geom_torsion_site_symmetry_4
_geom_torsion
_geom_torsion_publ_flag
C2 C1 C6 C5 . . . . -0.1(2) ?
N1 C1 C6 C5 . . . . -179.72(13) ?
C5 C4 C3 C2 . . . . 0.7(2) ?
C7 C4 C3 C2 . . . . -179.38(13) ?
C3 C4 C7 C8 . . . . 113.71(16) ?
C5 C4 C7 C8 . . . . -66.37(18) ?
C4 C7 C8 O2 . . . . 3.9(2) ?
C4 C7 C8 O1 . . . . -176.97(13) ?
C1 C6 C5 C4 . . . . 0.7(2) ?
C3 C4 C5 C6 . . . . -1.0(2) ?
C7 C4 C5 C6 . . . . 179.07(13) ?
C6 C1 C2 C3 . . . . -0.2(2) ?
N1 C1 C2 C3 . . . . 179.42(12) ?
C4 C3 C2 C1 . . . . -0.1(2) ?

loop_
_cod_related_entry_id
_cod_related_entry_database
_cod_related_entry_code
1 ChemSpider 30655814
